data_7242506
loop_
_publ_author_name
'Yin, Meng-Ru'
'Yan, Qing-Qing'
'Li, Bin'
'Yong, Guo-Ping'

_publ_section_title
;
 1D ladder and 2D bilayer coordination polymers constructed from a new
 T-shaped ligand: luminescence, magnetic and CO2 gas adsorption properties
;
_journal_issue 17
_journal_name_full CrystEngComm
_journal_page_first 3196
_journal_page_last 3203
_journal_paper_doi 10.1039/D1CE00257K
_journal_volume 23
_journal_year 2021
_chemical_formula_sum 'C36 H24 Cd2 Cl2 N4 O9'
_chemical_formula_weight 952.30
_space_group_crystal_system monoclinic
_space_group_IT_number 15
_space_group_name_Hall '-C 2yc'
_space_group_name_H-M_alt 'C 1 2/c 1'
_atom_sites_solution_hydrogens mixed
_audit_creation_method SHELXL-2014/7
_audit_update_record
;
2021-02-22 deposited with the CCDC.	2021-03-22 downloaded from the CCDC.
;
_cell_angle_alpha 90
_cell_angle_beta 95.9570(10)
_cell_angle_gamma 90
_cell_formula_units_Z 4
_cell_length_a 20.5062(3)
_cell_length_b 6.46920(10)
_cell_length_c 27.8762(3)
_cell_measurement_reflns_used 2901
_cell_measurement_temperature 293(2)
_cell_measurement_theta_max 70.0706
_cell_measurement_theta_min 4.0873
_cell_volume 3678.05(9)
_computing_structure_refinement 'SHELXL-2014/7 (Sheldrick, 2014)'
_diffrn_ambient_temperature 293(2)
_diffrn_measured_fraction_theta_full 0.993
_diffrn_measured_fraction_theta_max 0.969
_diffrn_measurement_device_type 'SuperNova, Dual, Cu at zero, AtlasS2'
_diffrn_radiation_type MoK\a
_diffrn_radiation_wavelength 0.71073
_diffrn_reflns_av_R_equivalents 0.0203
_diffrn_reflns_av_unetI/netI 0.0245
_diffrn_reflns_Laue_measured_fraction_full 0.993
_diffrn_reflns_Laue_measured_fraction_max 0.969
_diffrn_reflns_number 3378
_diffrn_reflns_point_group_measured_fraction_full 0.993
_diffrn_reflns_point_group_measured_fraction_max 0.969
_diffrn_reflns_theta_full 25.242
_diffrn_reflns_theta_max 25.678
_diffrn_reflns_theta_min 1.997
_exptl_absorpt_coefficient_mu 1.361
_exptl_crystal_colour colorless
_exptl_crystal_density_diffrn 1.718
_exptl_crystal_description needle
_exptl_crystal_F_000 1876
_refine_diff_density_max 1.376
_refine_diff_density_min -1.667
_refine_diff_density_rms 0.154
_refine_ls_extinction_coef 0.00208(4)
_refine_ls_extinction_expression Fc^*^=kFc[1+0.001xFc^2^\l^3^/sin(2\q)]^-1/4^
_refine_ls_extinction_method 'SHELXL-2014/7 (Sheldrick 2014'
_refine_ls_goodness_of_fit_ref 1.065
_refine_ls_hydrogen_treatment mixed
_refine_ls_matrix_type full
_refine_ls_number_parameters 247
_refine_ls_number_reflns 3378
_refine_ls_number_restraints 3
_refine_ls_restrained_S_all 1.064
_refine_ls_R_factor_all 0.0446
_refine_ls_R_factor_gt 0.0431
_refine_ls_shift/su_max 0.181
_refine_ls_shift/su_mean 0.015
_refine_ls_structure_factor_coef Fsqd
_refine_ls_weighting_details 'w=1/[\s^2^(Fo^2^)+(0.0715P)^2^+35.6433P] where P=(Fo^2^+2Fc^2^)/3'
_refine_ls_weighting_scheme calc
_refine_ls_wR_factor_gt 0.1295
_refine_ls_wR_factor_ref 0.1311
_reflns_Friedel_coverage 0.000
_reflns_number_gt 3195
_reflns_number_total 3378
_reflns_threshold_expression 'I > 2\s(I)'
_cod_data_source_file d1ce00257k2.cif
_cod_data_source_block 2
_cod_depositor_comments 'Adding full bibliography for 7242505--7242508.cif.'
_cod_original_sg_symbol_H-M 'C 2/c'
_cod_database_code 7242506
_shelx_shelxl_version_number 2014/7
_shelx_space_group_comment
;
The symmetry employed for this shelxl refinement is uniquely defined
by the following loop, which should always be used as a source of
symmetry information in preference to the above space-group names.
They are only intended as comments.
;

loop_
_space_group_symop_operation_xyz
'x, y, z'
'-x, y, -z+1/2'
'x+1/2, y+1/2, z'
'-x+1/2, y+1/2, -z+1/2'
'-x, -y, -z'
'x, -y, z-1/2'
'-x+1/2, -y+1/2, -z'
'x+1/2, -y+1/2, z-1/2'

loop_
_atom_site_label
_atom_site_type_symbol
_atom_site_fract_x
_atom_site_fract_y
_atom_site_fract_z
_atom_site_U_iso_or_equiv
_atom_site_adp_type
_atom_site_occupancy
_atom_site_site_symmetry_order
_atom_site_calc_flag
_atom_site_refinement_flags_posn
_atom_site_refinement_flags_adp
_atom_site_refinement_flags_occupancy
_atom_site_disorder_assembly
_atom_site_disorder_group
Cd1 Cd 0.18249(2) 0.66299(2) 0.10434(2) 0.02333(3) Uani 1 1 d . . . . .
Cl1 Cl 0.16972(6) 1.00719(19) 0.09435(4) 0.1296(4) Uani 1 1 d . . . . .
O1 O 0.17423(6) 0.64995(16) 0.18567(4) 0.0359(3) Uani 1 1 d . . . . .
O2 O 0.18558(6) 0.34782(17) 0.15111(4) 0.0388(3) Uani 1 1 d . . . . .
C10 C 0.15848(8) 0.1454(2) 0.23769(6) 0.0318(4) Uani 1 1 d . . . . .
H10A H 0.1519 0.0680 0.2095 0.038 Uiso 1 1 calc R U . . .
C6 C 0.16409(7) 0.1653(2) 0.32426(5) 0.0286(4) Uani 1 1 d . . . . .
C9 C 0.17494(7) 0.3524(2) 0.23578(5) 0.0290(4) Uani 1 1 d . . . . .
C11 C 0.15191(7) 0.0547(2) 0.28174(5) 0.0316(4) Uani 1 1 d . . . . .
H11A H 0.1391 -0.0829 0.2829 0.038 Uiso 1 1 calc R U . . .
C18 C 0.17859(7) 0.4560(2) 0.18800(5) 0.0298(4) Uani 1 1 d . . . . .
C5 C 0.15739(7) 0.0633(2) 0.37088(5) 0.0262(4) Uani 1 1 d . . . . .
C7 C 0.18261(8) 0.3715(2) 0.32233(5) 0.0313(4) Uani 1 1 d . . . . .
H7A H 0.1919 0.4464 0.3507 0.038 Uiso 1 1 calc R U . . .
C8 C 0.18724(7) 0.4653(2) 0.27828(5) 0.0314(4) Uani 1 1 d . . . . .
H8A H 0.1986 0.6042 0.2770 0.038 Uiso 1 1 calc R U . . .
C3 C 0.09839(7) -0.1622(2) 0.42040(6) 0.0300(4) Uani 1 1 d . . . . .
C4 C 0.10274(7) -0.0598(3) 0.37712(5) 0.0333(4) Uani 1 1 d . . . . .
H4A H 0.0692 -0.0730 0.3521 0.040 Uiso 1 1 calc R U . . .
N1 N 0.20677(5) 0.08494(18) 0.40640(4) 0.0230(3) Uani 1 1 d . . . . .
C12 C 0.04556(7) -0.3138(2) 0.42593(5) 0.0301(4) Uani 1 1 d . . . . .
C15 C 0.01111(9) -0.6502(3) 0.44702(7) 0.0393(5) Uani 1 1 d . . . . .
H15A H 0.0204 -0.7827 0.4588 0.047 Uiso 1 1 calc R U . . .
C1 C 0.20157(6) -0.0069(2) 0.44889(5) 0.0248(3) Uani 1 1 d . . . . .
C16 C 0.06063(7) -0.5095(3) 0.44449(6) 0.0364(4) Uani 1 1 d . . . . .
H16A H 0.1037 -0.5445 0.4550 0.044 Uiso 1 1 calc R U . . .
C2 C 0.14820(7) -0.1276(2) 0.45771(5) 0.0285(4) Uani 1 1 d . . . . .
H2A H 0.1456 -0.1847 0.4881 0.034 Uiso 1 1 calc R U . . .
C13 C -0.02016(7) -0.2697(3) 0.41140(5) 0.0310(4) Uani 1 1 d . . . . .
H13A H -0.0308 -0.1394 0.3988 0.037 Uiso 1 1 calc R U . . .
O3 O 0.25256(5) -0.02666(19) 0.52919(4) 0.0363(3) Uani 1 1 d . . . . .
N2 N -0.06817(6) -0.4044(2) 0.41465(5) 0.0320(3) Uani 1 1 d . . . . .
C17 C 0.26040(7) 0.0127(2) 0.48687(5) 0.0250(3) Uani 1 1 d . . . . .
C14 C -0.05223(8) -0.5942(3) 0.43208(6) 0.0364(4) Uani 1 1 d . . . . .
H14A H -0.0855 -0.6907 0.4340 0.044 Uiso 1 1 calc R U . . .
O4 O 0.31384(5) 0.06098(19) 0.47233(4) 0.0335(3) Uani 1 1 d . . . . .
O5 O 0.0000 0.4017(7) 0.2500 0.205(3) Uani 1 2 d DS T P . .
H2 H -0.007(2) 0.3652(11) 0.2202(2) 0.18(2) Uiso 1 1 d D . . . .
H3 H 0.0000 0.5346(8) 0.2500 0.26(4) Uiso 1 2 d DS . P . .

loop_
_atom_site_aniso_label
_atom_site_aniso_U_11
_atom_site_aniso_U_22
_atom_site_aniso_U_33
_atom_site_aniso_U_23
_atom_site_aniso_U_13
_atom_site_aniso_U_12
Cd1 0.02087(5) 0.02831(5) 0.02113(5) 0.00121(4) 0.00365(4) 0.00538(4)
Cl1 0.1394(8) 0.1112(7) 0.1417(8) 0.0056(6) 0.0310(6) 0.0111(6)
O1 0.0510(6) 0.0304(5) 0.0268(5) 0.0049(4) 0.0067(5) -0.0001(5)
O2 0.0544(7) 0.0342(6) 0.0288(5) 0.0028(4) 0.0096(5) 0.0017(5)
C10 0.0331(7) 0.0332(7) 0.0290(7) 0.0006(6) 0.0029(6) -0.0019(6)
C6 0.0198(6) 0.0358(8) 0.0295(7) 0.0066(6) -0.0005(6) -0.0034(5)
C9 0.0244(6) 0.0351(7) 0.0276(7) 0.0046(6) 0.0031(6) 0.0005(6)
C11 0.0342(7) 0.0309(7) 0.0294(7) 0.0046(6) 0.0016(6) -0.0032(6)
C18 0.0265(6) 0.0351(7) 0.0279(6) 0.0047(6) 0.0037(5) 0.0004(6)
C5 0.0198(6) 0.0324(7) 0.0260(6) 0.0039(6) 0.0004(5) -0.0014(6)
C7 0.0320(7) 0.0349(7) 0.0266(7) 0.0034(6) 0.0013(6) -0.0027(6)
C8 0.0329(7) 0.0304(7) 0.0311(7) 0.0038(6) 0.0044(6) -0.0031(6)
C3 0.0192(6) 0.0374(8) 0.0334(7) 0.0050(6) 0.0027(6) -0.0033(6)
C4 0.0237(6) 0.0460(8) 0.0289(7) 0.0083(7) -0.0033(6) -0.0047(6)
N1 0.0211(5) 0.0256(5) 0.0230(5) 0.0003(5) 0.0052(4) -0.0011(5)
C12 0.0226(6) 0.0401(8) 0.0277(7) 0.0048(6) 0.0027(5) -0.0057(6)
C15 0.0353(8) 0.0341(8) 0.0484(9) 0.0074(7) 0.0039(7) -0.0039(6)
C1 0.0222(6) 0.0264(6) 0.0261(6) 0.0015(6) 0.0041(5) -0.0007(5)
C16 0.0249(6) 0.0426(8) 0.0410(8) 0.0050(7) -0.0005(6) -0.0007(7)
C2 0.0240(6) 0.0355(7) 0.0262(6) 0.0070(6) 0.0038(5) -0.0007(6)
C13 0.0224(6) 0.0354(7) 0.0350(7) 0.0067(7) 0.0023(6) -0.0030(6)
O3 0.0366(5) 0.0499(6) 0.0223(4) 0.0015(5) 0.0030(4) -0.0029(5)
N2 0.0188(5) 0.0419(7) 0.0350(6) 0.0012(6) 0.0016(5) -0.0061(5)
C17 0.0245(6) 0.0283(7) 0.0223(6) -0.0002(5) 0.0031(5) -0.0006(6)
C14 0.0307(7) 0.0397(8) 0.0392(8) 0.0008(7) 0.0057(6) -0.0108(7)
O4 0.0235(4) 0.0503(6) 0.0259(4) 0.0082(5) -0.0016(4) -0.0066(5)
O5 0.0284(13) 0.275(6) 0.307(6) 0.000 0.000(2) 0.000

loop_
_atom_type_symbol
_atom_type_description
_atom_type_scat_dispersion_real
_atom_type_scat_dispersion_imag
_atom_type_scat_source
C C 0.0033 0.0016 'International Tables Vol C Tables 4.2.6.8 and 6.1.1.4'
H H 0.0000 0.0000 'International Tables Vol C Tables 4.2.6.8 and 6.1.1.4'
N N 0.0061 0.0033 'International Tables Vol C Tables 4.2.6.8 and 6.1.1.4'
O O 0.0106 0.0060 'International Tables Vol C Tables 4.2.6.8 and 6.1.1.4'
Cl Cl 0.1484 0.1585 'International Tables Vol C Tables 4.2.6.8 and 6.1.1.4'
Cd Cd -0.8075 1.2024 'International Tables Vol C Tables 4.2.6.8 and 6.1.1.4'

loop_
_geom_angle_atom_site_label_1
_geom_angle_atom_site_label_2
_geom_angle_atom_site_label_3
_geom_angle
_geom_angle_site_symmetry_1
_geom_angle_site_symmetry_3
_geom_angle_publ_flag
O4 Cd1 Cl1 100.80(4) 4 . ?
O4 Cd1 O1 160.68(4) 4 . ?
Cl1 Cd1 O1 97.99(4) . . ?
O4 Cd1 N1 71.98(4) 4 4 ?
Cl1 Cd1 N1 107.13(4) . 4 ?
O1 Cd1 N1 106.65(4) . 4 ?
O4 Cd1 N2 82.21(4) 4 2_565 ?
Cl1 Cd1 N2 93.10(5) . 2_565 ?
O1 Cd1 N2 92.34(4) . 2_565 ?
N1 Cd1 N2 149.56(4) 4 2_565 ?
O4 Cd1 O2 105.30(4) 4 . ?
Cl1 Cd1 O2 153.55(4) . . ?
O1 Cd1 O2 55.68(4) . . ?
N1 Cd1 O2 85.23(4) 4 . ?
N2 Cd1 O2 86.32(5) 2_565 . ?
O4 Cd1 C18 133.15(4) 4 . ?
Cl1 Cd1 C18 125.68(4) . . ?
O1 Cd1 C18 27.74(4) . . ?
N1 Cd1 C18 96.78(4) 4 . ?
N2 Cd1 C18 89.11(4) 2_565 . ?
O2 Cd1 C18 27.94(4) . . ?
C18 O1 Cd1 94.33(9) . . ?
C18 O2 Cd1 88.45(9) . . ?
C11 C10 C9 119.51(14) . . ?
C11 C6 C7 119.26(14) . . ?
C11 C6 C5 119.81(13) . . ?
C7 C6 C5 120.92(13) . . ?
C10 C9 C8 119.90(14) . . ?
C10 C9 C18 120.10(14) . . ?
C8 C9 C18 119.99(13) . . ?
C10 C11 C6 121.07(15) . . ?
O1 C18 O2 121.54(14) . . ?
O1 C18 C9 118.77(13) . . ?
O2 C18 C9 119.69(14) . . ?
O1 C18 Cd1 57.93(8) . . ?
O2 C18 Cd1 63.61(8) . . ?
C9 C18 Cd1 176.60(11) . . ?
N1 C5 C4 121.18(13) . . ?
N1 C5 C6 117.93(12) . . ?
C4 C5 C6 120.82(12) . . ?
C8 C7 C6 120.00(14) . . ?
C7 C8 C9 120.19(14) . . ?
C4 C3 C2 117.55(14) . . ?
C4 C3 C12 121.36(13) . . ?
C2 C3 C12 120.96(14) . . ?
C3 C4 C5 120.27(13) . . ?
C1 N1 C5 118.73(12) . . ?
C1 N1 Cd1 111.76(8) . 4_545 ?
C5 N1 Cd1 125.77(9) . 4_545 ?
C16 C12 C13 117.68(14) . . ?
C16 C12 C3 120.33(13) . . ?
C13 C12 C3 121.95(14) . . ?
C16 C15 C14 119.48(16) . . ?
N1 C1 C2 122.91(12) . . ?
N1 C1 C17 116.55(12) . . ?
C2 C1 C17 120.37(12) . . ?
C15 C16 C12 119.12(14) . . ?
C1 C2 C3 119.16(14) . . ?
N2 C13 C12 123.22(15) . . ?
C13 N2 C14 118.00(13) . . ?
C13 N2 Cd1 125.73(11) . 2_545 ?
C14 N2 Cd1 116.21(10) . 2_545 ?
O3 C17 O4 124.67(12) . . ?
O3 C17 C1 118.31(12) . . ?
O4 C17 C1 116.97(12) . . ?
N2 C14 C15 122.48(15) . . ?
C17 O4 Cd1 120.03(8) . 4_545 ?

loop_
_geom_bond_atom_site_label_1
_geom_bond_atom_site_label_2
_geom_bond_distance
_geom_bond_site_symmetry_2
_geom_bond_publ_flag
Cd1 O4 2.2455(10) 4 ?
Cd1 Cl1 2.2560(12) . ?
Cd1 O1 2.2924(11) . ?
Cd1 N1 2.3753(11) 4 ?
Cd1 N2 2.3892(12) 2_565 ?
Cd1 O2 2.4173(11) . ?
Cd1 C18 2.6975(15) . ?
O1 C18 1.2591(19) . ?
O2 C18 1.2644(19) . ?
C10 C11 1.380(2) . ?
C10 C9 1.383(2) . ?
C6 C11 1.385(2) . ?
C6 C7 1.390(2) . ?
C6 C5 1.477(2) . ?
C9 C8 1.392(2) . ?
C9 C18 1.500(2) . ?
C5 N1 1.3482(17) . ?
C5 C4 1.400(2) . ?
C7 C8 1.382(2) . ?
C3 C4 1.387(2) . ?
C3 C2 1.398(2) . ?
C3 C12 1.481(2) . ?
N1 C1 1.3393(18) . ?
N1 Cd1 2.3753(11) 4_545 ?
C12 C16 1.391(2) . ?
C12 C13 1.396(2) . ?
C15 C16 1.371(2) . ?
C15 C14 1.371(2) . ?
C1 C2 1.387(2) . ?
C1 C17 1.5256(18) . ?
C13 N2 1.325(2) . ?
O3 C17 1.2336(17) . ?
N2 C14 1.348(2) . ?
N2 Cd1 2.3892(12) 2_545 ?
C17 O4 1.2468(17) . ?
O4 Cd1 2.2457(10) 4_545 ?
